data_7053161
loop_
_publ_author_name
'Gil-Garc\'ia, Rub\'en'
'Fraile, Roberto'
'Donnadieu, Bruno'
'Madariaga, Gotzon'
'Januskaitis, Vaidas'
'Rovira, Jordi'
'Gonz\'alez, Luc\'ia'
'Borr\'as, Joaqu\'in'
'Arn\'aiz, Francisco Javier'
'Garc\'ia-Tojal, Javier'

_publ_section_title
;
 Desulfurization processes of thiosemicarbazonecopper(ii) derivatives in
 acidic and basic aqueous media
;
_journal_issue 11
_journal_name_full 'New Journal of Chemistry'
_journal_page_first 3568
_journal_paper_doi 10.1039/c3nj00321c
_journal_volume 37
_journal_year 2013
_chemical_formula_moiety 'C7.72 H8 Cu N6 O3.83 S1.72, C8 H8 Cu N5 S2, N O3'
_chemical_formula_sum 'C15.72 H16 Cu2 N12 O6.83 S3.72'
_chemical_formula_weight 728.82
_chemical_name_systematic
;
 ?
;
_space_group_IT_number 14
_symmetry_cell_setting monoclinic
_symmetry_space_group_name_Hall '-P 2yn'
_symmetry_space_group_name_H-M 'P 1 21/n 1'
_atom_sites_solution_hydrogens geom
_atom_sites_solution_primary direct
_atom_sites_solution_secondary difmap
_audit_creation_date 2012-01-25T12:59:34-00:00
_audit_creation_method 'WinGX routine CIF_UPDATE'
_cell_angle_alpha 90
_cell_angle_beta 105.39(3)
_cell_angle_gamma 90
_cell_formula_units_Z 4
_cell_length_a 10.164(2)
_cell_length_b 20.143(8)
_cell_length_c 13.375(4)
_cell_measurement_reflns_used 986
_cell_measurement_temperature 293(2)
_cell_measurement_theta_max 25.94
_cell_measurement_theta_min 2.02
_cell_volume 2640.1(15)
_computing_cell_refinement 'Stoe IPDS Software (Stoe, 1998)'
_computing_data_collection 'Stoe IPDS Software (Stoe, 1998)'
_computing_data_reduction 'Stoe IPDS Software (Stoe, 1998)'
_computing_molecular_graphics 'CrystalMaker 4.1 (Palmer, D.C., 1994-2001)'
_computing_publication_material 'WinGX publication routines (Farrugia, 1999)'
_computing_structure_refinement 'SHELXL-97 (Sheldrick, 2008)'
_diffrn_ambient_temperature 293(2)
_diffrn_measured_fraction_theta_full 0.974
_diffrn_measured_fraction_theta_max 0.974
_diffrn_measurement_device_type 'Stoe IPDS I'
_diffrn_measurement_method 'Phi scans'
_diffrn_radiation_monochromator graphite
_diffrn_radiation_type MoK\a
_diffrn_radiation_wavelength 0.71069
_diffrn_reflns_av_R_equivalents 0.1193
_diffrn_reflns_av_unetI/netI 0.1418
_diffrn_reflns_limit_h_max 12
_diffrn_reflns_limit_h_min -12
_diffrn_reflns_limit_k_max 24
_diffrn_reflns_limit_k_min -24
_diffrn_reflns_limit_l_max 16
_diffrn_reflns_limit_l_min -16
_diffrn_reflns_number 20296
_diffrn_reflns_theta_full 25.94
_diffrn_reflns_theta_max 25.94
_diffrn_reflns_theta_min 2.02
_exptl_absorpt_coefficient_mu 1.968
_exptl_absorpt_correction_T_max 0.9117
_exptl_absorpt_correction_T_min 0.7753
_exptl_absorpt_correction_type gaussian
_exptl_absorpt_process_details
;
        a grid of 16 x 16 x 16 =  4096 sampling points was used
;
_exptl_crystal_colour_modifier bluish
_exptl_crystal_colour_primary green
_exptl_crystal_density_diffrn 1.833
_exptl_crystal_density_method 'not measured'
_exptl_crystal_description prismatic
_exptl_crystal_F_000 1466.2
_exptl_crystal_size_max 0.273
_exptl_crystal_size_mid 0.211
_exptl_crystal_size_min 0.095
_refine_diff_density_max 0.328
_refine_diff_density_min -0.563
_refine_diff_density_rms 0.075
_refine_ls_extinction_method none
_refine_ls_goodness_of_fit_ref 0.745
_refine_ls_hydrogen_treatment constr
_refine_ls_matrix_type full
_refine_ls_number_parameters 380
_refine_ls_number_reflns 5020
_refine_ls_number_restraints 0
_refine_ls_restrained_S_all 0.745
_refine_ls_R_factor_all 0.123
_refine_ls_R_factor_gt 0.0352
_refine_ls_shift/su_max 0.001
_refine_ls_shift/su_mean 0
_refine_ls_structure_factor_coef Fsqd
_refine_ls_weighting_details 'calc w=1/[\s^2^(Fo^2^)+(0.0221P)^2^+0.0000P] where P=(Fo^2^+2Fc^2^)/3'
_refine_ls_weighting_scheme calc
_refine_ls_wR_factor_ref 0.0715
_reflns_number_gt 2202
_reflns_number_total 5020
_reflns_threshold_expression >2\s(I)
_cod_data_source_file c3nj00321c.txt
_cod_data_source_block culatp
_cod_original_cell_volume 2640.3(14)
_cod_original_sg_symbol_H-M 'P 21/n'
_cod_database_code 7053161

loop_
_symmetry_equiv_pos_as_xyz
'x, y, z'
'-x+1/2, y+1/2, -z+1/2'
'-x, -y, -z'
'x-1/2, -y-1/2, z-1/2'

loop_
_atom_site_label
_atom_site_fract_x
_atom_site_fract_y
_atom_site_fract_z
_atom_site_U_iso_or_equiv
_atom_site_adp_type
_atom_site_calc_flag
_atom_site_refinement_flags
_atom_site_occupancy
_atom_site_type_symbol
Cu1 0.88058(6) 0.08619(3) 0.10884(4) 0.04071(18) Uani d . 1 Cu
Cu2 0.14396(7) 0.14578(3) 0.35837(5) 0.04202(19) Uani d . 1 Cu
S1 1.07832(14) 0.14307(6) 0.12016(10) 0.0441(3) Uani d . 1 S
S2 -0.05210(14) 0.09250(6) 0.35914(10) 0.0452(3) Uani d . 1 S
S3 1.17649(16) -0.08813(7) 0.12551(11) 0.0580(4) Uani d . 1 S
S4 -0.1442(3) 0.31998(10) 0.32924(18) 0.0682(10) Uani d P 0.722(5) S
O11 0.3498(4) 0.25732(17) 0.0968(3) 0.0765(13) Uani d . 1 O
O12 0.2936(4) 0.13190(15) 0.5731(3) 0.0520(9) Uani d . 1 O
O13 0.0890(6) 0.2351(2) 0.3741(4) 0.0702(15) Uani d P 0.278(5) O
O21 0.3145(4) 0.36233(16) 0.1007(3) 0.0667(11) Uani d . 1 O
O22 0.3332(4) 0.02792(17) 0.6075(3) 0.0652(12) Uani d . 1 O
O23 -0.1033(15) 0.2361(7) 0.3123(10) 0.059(4) Uani d P 0.278(5) O
O31 0.5184(5) 0.32435(18) 0.1179(4) 0.0830(14) Uani d . 1 O
O32 0.5001(5) 0.09371(17) 0.6134(3) 0.0705(12) Uani d . 1 O
O33 -0.0068(18) 0.3263(6) 0.3896(12) 0.080(5) Uani d P 0.278(5) O
N1 0.3942(6) 0.3150(2) 0.1047(3) 0.0518(12) Uani d . 1 N
N2 0.3758(6) 0.0849(2) 0.5991(3) 0.0478(11) Uani d . 1 N
N3 -0.0110(7) 0.2684(2) 0.3554(4) 0.0462(14) Uani d P 0.278(5) N
N11 0.6913(4) 0.06152(17) 0.1172(3) 0.0368(10) Uani d . 1 N
N12 0.3345(4) 0.16941(18) 0.3538(3) 0.0404(10) Uani d . 1 N
N21 0.7969(5) 0.17501(16) 0.1017(3) 0.0359(10) Uani d . 1 N
N22 0.2223(5) 0.05602(17) 0.3619(3) 0.0348(10) Uani d . 1 N
N31 0.8729(5) 0.22983(17) 0.0987(3) 0.0393(10) Uani d . 1 N
H31A 0.8365 0.2687 0.0901 0.059 Uiso calc R 1 H
N32 0.1428(5) 0.00271(17) 0.3673(3) 0.0403(10) Uani d . 1 N
H32A 0.1752 -0.0369 0.3712 0.06 Uiso calc R 1 H
N41 1.0832(5) 0.27349(18) 0.1130(3) 0.0505(12) Uani d . 1 N
H41A 1.0478 0.3125 0.1081 0.076 Uiso calc R 1 H
H41B 1.1693 0.2689 0.12 0.076 Uiso calc R 1 H
N42 -0.0640(5) -0.03778(19) 0.3725(3) 0.0531(12) Uani d . 1 N
H42A -0.0303 -0.0772 0.377 0.08 Uiso calc R 1 H
H42B -0.148 -0.0321 0.3721 0.08 Uiso calc R 1 H
N51 0.9602(5) -0.00074(19) 0.1182(3) 0.0451(11) Uani d . 1 N
N52 0.0890(6) 0.2351(2) 0.3741(4) 0.0702(15) Uani d P 0.722(5) N
C11 0.6424(6) 0.0017(2) 0.1310(3) 0.0432(13) Uani d . 1 C
H11 0.7009 -0.0346 0.1393 0.065 Uiso calc R 1 H
C12 0.3853(6) 0.2299(2) 0.3484(4) 0.0474(14) Uani d . 1 C
H12 0.3282 0.2666 0.3423 0.071 Uiso calc R 1 H
C21 0.5109(6) -0.0087(2) 0.1337(4) 0.0481(15) Uani d . 1 C
H21 0.4814 -0.0508 0.1463 0.072 Uiso calc R 1 H
C22 0.5225(7) 0.2393(3) 0.3518(4) 0.0564(16) Uani d . 1 C
H22 0.5567 0.2818 0.348 0.085 Uiso calc R 1 H
C31 0.4222(6) 0.0446(3) 0.1172(4) 0.0527(15) Uani d . 1 C
H31 0.3308 0.0385 0.115 0.079 Uiso calc R 1 H
C32 0.6063(6) 0.1848(3) 0.3608(4) 0.0567(16) Uani d . 1 C
H32 0.6982 0.1901 0.3638 0.085 Uiso calc R 1 H
C41 0.4708(6) 0.1074(2) 0.1040(4) 0.0488(14) Uani d . 1 C
H41 0.4131 0.144 0.0941 0.073 Uiso calc R 1 H
C42 0.5528(6) 0.1220(3) 0.3652(4) 0.0522(15) Uani d . 1 C
H42 0.6079 0.0845 0.3711 0.078 Uiso calc R 1 H
C51 0.6062(6) 0.1146(2) 0.1056(3) 0.0361(12) Uani d . 1 C
C52 0.4169(6) 0.1162(2) 0.3607(3) 0.0382(12) Uani d . 1 C
C61 0.6705(6) 0.1780(2) 0.0987(3) 0.0385(13) Uani d . 1 C
H61 0.6231 0.2179 0.0926 0.058 Uiso calc R 1 H
C62 0.3481(6) 0.0520(2) 0.3640(3) 0.0424(13) Uani d . 1 C
H62 0.3933 0.0116 0.3673 0.064 Uiso calc R 1 H
C71 1.0065(6) 0.2214(2) 0.1097(3) 0.0382(13) Uani d . 1 C
C72 0.0127(6) 0.0135(2) 0.3664(4) 0.0418(14) Uani d . 1 C
C81 1.0509(6) -0.0367(2) 0.1215(3) 0.0403(13) Uani d . 1 C
C82 -0.0110(7) 0.2684(2) 0.3554(4) 0.0462(14) Uani d P 0.722(5) C

loop_
_atom_site_aniso_label
_atom_site_aniso_U_11
_atom_site_aniso_U_22
_atom_site_aniso_U_33
_atom_site_aniso_U_12
_atom_site_aniso_U_13
_atom_site_aniso_U_23
Cu1 0.0420(5) 0.0243(3) 0.0539(4) 0.0035(3) 0.0093(3) 0.0000(3)
Cu2 0.0448(5) 0.0268(3) 0.0536(4) 0.0032(3) 0.0116(3) -0.0011(3)
S1 0.0448(10) 0.0314(7) 0.0554(8) 0.0023(6) 0.0120(7) 0.0012(6)
S2 0.0452(10) 0.0341(7) 0.0571(8) 0.0039(6) 0.0147(7) 0.0025(6)
S3 0.0514(11) 0.0429(8) 0.0773(10) 0.0108(7) 0.0127(8) 0.0027(7)
S4 0.070(2) 0.0488(13) 0.0873(18) 0.0152(11) 0.0237(15) 0.0002(11)
O11 0.063(3) 0.036(2) 0.129(4) -0.005(2) 0.023(3) -0.006(2)
O12 0.049(3) 0.035(2) 0.073(2) 0.0064(17) 0.0170(19) -0.0017(17)
O13 0.095(5) 0.034(3) 0.093(4) 0.012(3) 0.045(3) -0.004(2)
O21 0.053(3) 0.035(2) 0.114(3) 0.0032(18) 0.025(2) -0.0129(19)
O22 0.071(3) 0.037(2) 0.088(3) -0.0046(19) 0.021(2) 0.0133(18)
O23 0.041(10) 0.068(9) 0.067(9) 0.014(7) 0.012(8) -0.002(7)
O31 0.055(4) 0.054(3) 0.141(4) 0.003(2) 0.028(3) 0.015(2)
O32 0.048(3) 0.044(2) 0.121(3) 0.000(2) 0.024(3) 0.010(2)
O33 0.083(15) 0.043(8) 0.102(12) 0.020(8) 0.006(10) -0.019(8)
N1 0.049(4) 0.045(3) 0.060(3) -0.007(3) 0.013(2) 0.001(2)
N2 0.062(4) 0.035(2) 0.048(2) -0.002(3) 0.017(2) 0.000(2)
N3 0.056(5) 0.036(3) 0.049(3) -0.002(3) 0.018(3) -0.008(3)
N11 0.040(3) 0.030(2) 0.037(2) -0.0040(19) 0.0062(19) 0.0016(17)
N12 0.041(3) 0.037(2) 0.042(2) -0.002(2) 0.008(2) 0.0005(18)
N21 0.040(3) 0.026(2) 0.038(2) -0.004(2) 0.006(2) 0.0030(16)
N22 0.040(3) 0.028(2) 0.034(2) 0.0004(19) 0.006(2) 0.0014(16)
N31 0.039(3) 0.025(2) 0.054(3) 0.003(2) 0.013(2) 0.0063(18)
N32 0.046(3) 0.027(2) 0.047(3) 0.003(2) 0.010(2) 0.0010(18)
N41 0.051(3) 0.032(2) 0.067(3) -0.004(2) 0.013(2) 0.005(2)
N42 0.061(3) 0.039(2) 0.061(3) -0.004(2) 0.018(2) 0.007(2)
N51 0.064(4) 0.027(2) 0.044(2) 0.008(2) 0.014(2) 0.0013(19)
N52 0.095(5) 0.034(3) 0.093(4) 0.012(3) 0.045(3) -0.004(2)
C11 0.043(4) 0.040(3) 0.043(3) -0.001(3) 0.004(3) 0.001(2)
C12 0.054(4) 0.036(3) 0.050(3) -0.007(3) 0.009(3) -0.001(2)
C21 0.056(5) 0.040(3) 0.047(3) -0.012(3) 0.011(3) -0.003(2)
C22 0.068(5) 0.047(3) 0.057(4) -0.018(3) 0.022(3) 0.000(3)
C31 0.046(4) 0.058(4) 0.056(3) -0.009(3) 0.016(3) -0.013(3)
C32 0.055(5) 0.061(4) 0.052(4) -0.007(3) 0.012(3) -0.007(3)
C41 0.053(5) 0.043(3) 0.052(3) 0.004(3) 0.018(3) -0.002(2)
C42 0.045(5) 0.054(4) 0.056(3) 0.004(3) 0.011(3) -0.001(3)
C51 0.038(4) 0.036(3) 0.034(3) 0.007(3) 0.009(2) -0.001(2)
C52 0.036(4) 0.039(3) 0.037(3) 0.001(3) 0.005(2) -0.002(2)
C61 0.045(4) 0.027(3) 0.042(3) 0.006(2) 0.010(3) 0.001(2)
C62 0.047(4) 0.034(3) 0.042(3) 0.007(3) 0.005(3) -0.001(2)
C71 0.048(4) 0.031(3) 0.034(3) -0.006(3) 0.008(3) 0.002(2)
C72 0.051(4) 0.036(3) 0.038(3) -0.006(3) 0.011(3) 0.000(2)
C81 0.051(4) 0.026(3) 0.040(3) 0.001(3) 0.007(3) 0.003(2)
C82 0.056(5) 0.036(3) 0.049(3) -0.002(3) 0.018(3) -0.008(3)

loop_
_atom_type_symbol
_atom_type_description
_atom_type_scat_dispersion_real
_atom_type_scat_dispersion_imag
_atom_type_scat_source
C C 0.0033 0.0016 'International Tables Vol C Tables 4.2.6.8 and 6.1.1.4'
N N 0.0061 0.0033 'International Tables Vol C Tables 4.2.6.8 and 6.1.1.4'
O O 0.0106 0.006 'International Tables Vol C Tables 4.2.6.8 and 6.1.1.4'
S S 0.1246 0.1234 'International Tables Vol C Tables 4.2.6.8 and 6.1.1.4'
Cu Cu 0.3201 1.2651 'International Tables Vol C Tables 4.2.6.8 and 6.1.1.4'
H H 0 0 'International Tables Vol C Tables 4.2.6.8 and 6.1.1.4'

loop_
_geom_angle_atom_site_label_1
_geom_angle_atom_site_label_2
_geom_angle_atom_site_label_3
_geom_angle
N51 Cu1 N21 178.76(17)
N51 Cu1 N11 99.42(17)
N21 Cu1 N11 79.69(16)
N51 Cu1 S1 96.02(15)
N21 Cu1 S1 84.76(13)
N11 Cu1 S1 162.73(11)
O13 Cu2 N22 171.3(2)
O13 Cu2 N12 95.30(19)
N22 Cu2 N12 80.30(17)
O13 Cu2 S2 99.34(17)
N22 Cu2 S2 85.17(13)
N12 Cu2 S2 165.36(11)
C71 S1 Cu1 96.2(2)
C72 S2 Cu2 96.6(2)
O33 S4 N3 46.9(5)
O33 S4 O23 85.9(7)
N3 O13 Cu2 140.0(5)
N3 O23 S4 65.7(8)
N3 O33 S4 77.0(9)
O11 N1 O31 119.2(5)
O11 N1 O21 119.8(5)
O31 N1 O21 121.0(5)
O32 N2 O22 118.9(5)
O32 N2 O12 120.9(4)
O22 N2 O12 120.1(5)
O23 N3 O13 108.8(8)
O23 N3 O33 130.4(12)
O13 N3 O33 120.4(10)
O23 N3 S4 75.0(8)
O13 N3 S4 175.8(5)
O33 N3 S4 56.1(8)
C11 N11 C51 118.5(5)
C11 N11 Cu1 128.7(4)
C51 N11 Cu1 112.8(3)
C12 N12 C52 119.2(5)
C12 N12 Cu2 127.5(4)
C52 N12 Cu2 113.3(3)
C61 N21 N31 122.6(4)
C61 N21 Cu1 117.5(3)
N31 N21 Cu1 120.0(4)
C62 N22 N32 123.9(4)
C62 N22 Cu2 117.1(3)
N32 N22 Cu2 119.0(3)
C71 N31 N21 117.6(4)
C71 N31 H31A 121.2
N21 N31 H31A 121.2
C72 N32 N22 118.2(4)
C72 N32 H32A 120.9
N22 N32 H32A 120.9
C71 N41 H41A 120
C71 N41 H41B 120
H41A N41 H41B 120
C72 N42 H42A 120
C72 N42 H42B 120
H42A N42 H42B 120
C81 N51 Cu1 152.5(4)
N11 C11 C21 123.1(5)
N11 C11 H11 118.5
C21 C11 H11 118.5
N12 C12 C22 121.3(5)
N12 C12 H12 119.3
C22 C12 H12 119.3
C11 C21 C31 118.7(5)
C11 C21 H21 120.7
C31 C21 H21 120.7
C32 C22 C12 119.0(5)
C32 C22 H22 120.5
C12 C22 H22 120.5
C21 C31 C41 119.3(5)
C21 C31 H31 120.3
C41 C31 H31 120.3
C22 C32 C42 119.5(6)
C22 C32 H32 120.2
C42 C32 H32 120.2
C51 C41 C31 118.9(5)
C51 C41 H41 120.6
C31 C41 H41 120.6
C52 C42 C32 118.6(5)
C52 C42 H42 120.7
C32 C42 H42 120.7
N11 C51 C41 121.4(4)
N11 C51 C61 114.6(5)
C41 C51 C61 123.9(4)
N12 C52 C42 122.3(5)
N12 C52 C62 114.1(5)
C42 C52 C62 123.6(5)
N21 C61 C51 115.1(4)
N21 C61 H61 122.4
C51 C61 H61 122.4
N22 C62 C52 115.1(5)
N22 C62 H62 122.4
C52 C62 H62 122.4
N41 C71 N31 118.9(4)
N41 C71 S1 119.8(5)
N31 C71 S1 121.3(4)
N42 C72 N32 118.3(5)
N42 C72 S2 120.6(5)
N32 C72 S2 121.0(4)
N51 C81 S3 179.1(5)

loop_
_geom_bond_atom_site_label_1
_geom_bond_atom_site_label_2
_geom_bond_distance
Cu1 N51 1.919(4)
Cu1 N21 1.972(4)
Cu1 N11 2.019(4)
Cu1 S1 2.2833(15)
Cu2 O13 1.912(4)
Cu2 N22 1.971(4)
Cu2 N12 2.011(4)
Cu2 S2 2.2658(16)
S1 C71 1.729(5)
S2 C72 1.715(5)
S3 C81 1.634(6)
S4 O33 1.421(16)
S4 N3 1.669(7)
S4 O23 1.769(13)
O11 N1 1.240(5)
O12 N2 1.250(5)
O13 N3 1.187(6)
O21 N1 1.244(5)
O22 N2 1.242(5)
O23 N3 1.161(14)
O31 N1 1.242(6)
O32 N2 1.240(5)
O33 N3 1.250(12)
N11 C11 1.335(5)
N11 C51 1.358(5)
N12 C12 1.333(6)
N12 C52 1.349(6)
N21 C61 1.277(6)
N21 N31 1.354(5)
N22 C62 1.274(6)
N22 N32 1.357(5)
N31 C71 1.337(6)
N31 H31A 0.86
N32 C72 1.338(7)
N32 H32A 0.86
N41 C71 1.301(5)
N41 H41A 0.86
N41 H41B 0.86
N42 C72 1.310(6)
N42 H42A 0.86
N42 H42B 0.86
N51 C81 1.164(6)
C11 C21 1.363(7)
C11 H11 0.93
C12 C22 1.396(7)
C12 H12 0.93
C21 C31 1.382(7)
C21 H21 0.93
C22 C32 1.375(7)
C22 H22 0.93
C31 C41 1.385(6)
C31 H31 0.93
C32 C42 1.385(7)
C32 H32 0.93
C41 C51 1.378(7)
C41 H41 0.93
C42 C52 1.371(7)
C42 H42 0.93
C51 C61 1.448(6)
C52 C62 1.475(7)
C61 H61 0.93
C62 H62 0.93

loop_
_geom_torsion_atom_site_label_1
_geom_torsion_atom_site_label_2
_geom_torsion_atom_site_label_3
_geom_torsion_atom_site_label_4
_geom_torsion
N51 Cu1 S1 C71 179.11(19)
N21 Cu1 S1 C71 -1.86(19)
N11 Cu1 S1 C71 -27.6(4)
O13 Cu2 S2 C72 -170.7(2)
N22 Cu2 S2 C72 1.80(19)
N12 Cu2 S2 C72 8.8(5)
N12 Cu2 O13 N3 152.4(6)
S2 Cu2 O13 N3 -27.7(7)
O33 S4 O23 N3 -6.0(8)
O23 S4 O33 N3 5.2(7)
S4 O23 N3 O13 -178.1(5)
S4 O23 N3 O33 8.9(12)
Cu2 O13 N3 O23 -1.9(11)
Cu2 O13 N3 O33 172.0(9)
S4 O33 N3 O23 -10.4(15)
S4 O33 N3 O13 177.3(6)
O33 S4 N3 O23 171.8(12)
O23 S4 N3 O33 -171.8(12)
N51 Cu1 N11 C11 3.2(4)
N21 Cu1 N11 C11 -175.9(4)
S1 Cu1 N11 C11 -149.8(3)
N51 Cu1 N11 C51 -176.0(3)
N21 Cu1 N11 C51 4.9(3)
S1 Cu1 N11 C51 30.9(6)
O13 Cu2 N12 C12 -8.4(4)
N22 Cu2 N12 C12 179.2(4)
S2 Cu2 N12 C12 172.1(3)
O13 Cu2 N12 C52 169.2(3)
N22 Cu2 N12 C52 -3.2(3)
S2 Cu2 N12 C52 -10.3(7)
N11 Cu1 N21 C61 -4.1(3)
S1 Cu1 N21 C61 -176.6(3)
N11 Cu1 N21 N31 176.7(3)
S1 Cu1 N21 N31 4.2(3)
N12 Cu2 N22 C62 2.6(3)
S2 Cu2 N22 C62 -179.2(3)
N12 Cu2 N22 N32 179.3(3)
S2 Cu2 N22 N32 -2.5(3)
C61 N21 N31 C71 175.3(4)
Cu1 N21 N31 C71 -5.5(5)
C62 N22 N32 C72 178.7(4)
Cu2 N22 N32 C72 2.2(5)
N11 Cu1 N51 C81 -178.6(8)
S1 Cu1 N51 C81 -6.3(8)
C51 N11 C11 C21 0.3(6)
Cu1 N11 C11 C21 -178.9(4)
C52 N12 C12 C22 -1.2(7)
Cu2 N12 C12 C22 176.2(3)
N11 C11 C21 C31 2.6(7)
N12 C12 C22 C32 0.0(7)
C11 C21 C31 C41 -3.3(7)
C12 C22 C32 C42 0.6(7)
C21 C31 C41 C51 1.2(7)
C22 C32 C42 C52 -0.1(7)
C11 N11 C51 C41 -2.5(6)
Cu1 N11 C51 C41 176.8(3)
C11 N11 C51 C61 175.7(4)
Cu1 N11 C51 C61 -5.0(5)
C31 C41 C51 N11 1.7(7)
C31 C41 C51 C61 -176.3(4)
C12 N12 C52 C42 1.8(7)
Cu2 N12 C52 C42 -176.0(4)
C12 N12 C52 C62 -178.8(4)
Cu2 N12 C52 C62 3.4(5)
C32 C42 C52 N12 -1.1(7)
C32 C42 C52 C62 179.6(4)
N31 N21 C61 C51 -178.3(4)
Cu1 N21 C61 C51 2.6(5)
N11 C51 C61 N21 1.8(6)
C41 C51 C61 N21 179.9(4)
N32 N22 C62 C52 -178.1(4)
Cu2 N22 C62 C52 -1.5(5)
N12 C52 C62 N22 -1.3(6)
C42 C52 C62 N22 178.1(5)
N21 N31 C71 N41 -176.2(4)
N21 N31 C71 S1 3.5(6)
Cu1 S1 C71 N41 179.5(3)
Cu1 S1 C71 N31 -0.2(4)
N22 N32 C72 N42 -179.4(4)
N22 N32 C72 S2 -0.2(6)
Cu2 S2 C72 N42 177.7(4)
Cu2 S2 C72 N32 -1.4(4)
